data_4516396
loop_
_publ_author_name
'Li, Ping'
'Hwang, Jungwun'
'Maier, Josef M.'
'Zhao, Chen'
'Kaborda, Darya V.'
'Smith, Mark D.'
'Pellechia, Perry J.'
'Shimizu, Ken D.'

_publ_section_title
;
 Correlation between Solid-State and Solution Conformational Ratios in a
 Series of N-(o-Tolyl)Succinimide Molecular Rotors
;
_journal_issue 8
_journal_name_full 'Crystal Growth &amp; Design'
_journal_page_first 3561
_journal_paper_doi 10.1021/acs.cgd.5b00906
_journal_volume 15
_journal_year 2015
_chemical_formula_moiety 'C20 H17 N O2'
_chemical_formula_sum 'C20 H17 N O2'
_chemical_formula_weight 303.35
_space_group_crystal_system monoclinic
_space_group_IT_number 14
_space_group_name_Hall '-P 2yn'
_space_group_name_H-M_alt 'P 1 21/n 1'
_atom_sites_solution_hydrogens geom
_atom_sites_solution_primary direct
_audit_creation_date 2014-10-15
_audit_creation_method
;
Olex2 1.2
(compiled 2014.09.19 svn.r3010 for OlexSys, GUI svn.r4874)
;
_cell_angle_alpha 90
_cell_angle_beta 95.400(3)
_cell_angle_gamma 90
_cell_formula_units_Z 4
_cell_length_a 10.7730(14)
_cell_length_b 7.7574(10)
_cell_length_c 18.008(2)
_cell_measurement_reflns_used 6644
_cell_measurement_temperature 100(2)
_cell_measurement_theta_max 27.784
_cell_measurement_theta_min 2.861
_cell_volume 1498.3(3)
_computing_cell_refinement 'SAINT v6.45A (Bruker, 2003)'
_computing_data_collection 'SMART v5.631 (Bruker, 2003)'
_computing_data_reduction 'SAINT v6.45A (Bruker, 2003)'
_computing_molecular_graphics 'Olex2 (Dolomanov et al., 2009)'
_computing_publication_material 'Olex2 (Dolomanov et al., 2009)'
_computing_structure_refinement 'ShelXL (Sheldrick, 2008)'
_computing_structure_solution 'ShelXT (Sheldrick, 2008)'
_diffrn_ambient_temperature 100(2)
_diffrn_measured_fraction_theta_full 0.999
_diffrn_measured_fraction_theta_max 0.999
_diffrn_measurement_device_type 'CCD area detector'
_diffrn_measurement_method 'phi and omega scans'
_diffrn_radiation_monochromator graphite
_diffrn_radiation_type MoK\a
_diffrn_radiation_wavelength 0.71073
_diffrn_reflns_av_R_equivalents 0.0375
_diffrn_reflns_av_unetI/netI 0.0238
_diffrn_reflns_Laue_measured_fraction_full 0.999
_diffrn_reflns_Laue_measured_fraction_max 0.999
_diffrn_reflns_limit_h_max 13
_diffrn_reflns_limit_h_min -13
_diffrn_reflns_limit_k_max 9
_diffrn_reflns_limit_k_min -9
_diffrn_reflns_limit_l_max 22
_diffrn_reflns_limit_l_min -22
_diffrn_reflns_number 19046
_diffrn_reflns_point_group_measured_fraction_full 0.999
_diffrn_reflns_point_group_measured_fraction_max 0.999
_diffrn_reflns_theta_full 26.250
_diffrn_reflns_theta_max 26.370
_diffrn_reflns_theta_min 2.119
_diffrn_source_current 35.0
_diffrn_source_power 1.575
_diffrn_source_voltage 45.0
_exptl_absorpt_coefficient_mu 0.087
_exptl_absorpt_correction_T_max 1
_exptl_absorpt_correction_T_min 0.912170
_exptl_absorpt_correction_type multi-scan
_exptl_absorpt_process_details
;
SADABS v.2.10 (Bruker,2003) was used for absorption correction.
R(int) was 0.0602 before and 0.0389 after correction.
The Ratio of minimum to maximum transmission is 0.9122.
The \l/2 correction factor is 0.0015.
;
_exptl_crystal_colour colorless
_exptl_crystal_density_diffrn 1.345
_exptl_crystal_description plate
_exptl_crystal_F_000 640
_exptl_crystal_size_max 0.52
_exptl_crystal_size_mid 0.4
_exptl_crystal_size_min 0.22
_refine_diff_density_max 0.338
_refine_diff_density_min -0.243
_refine_diff_density_rms 0.049
_refine_ls_extinction_method none
_refine_ls_goodness_of_fit_ref 1.033
_refine_ls_hydrogen_treatment constr
_refine_ls_matrix_type full
_refine_ls_number_parameters 209
_refine_ls_number_reflns 3069
_refine_ls_number_restraints 0
_refine_ls_restrained_S_all 1.033
_refine_ls_R_factor_all 0.0432
_refine_ls_R_factor_gt 0.0393
_refine_ls_shift/su_max 0.000
_refine_ls_shift/su_mean 0.000
_refine_ls_structure_factor_coef Fsqd
_refine_ls_weighting_details 'w=1/[\s^2^(Fo^2^)+(0.0455P)^2^+0.7593P] where P=(Fo^2^+2Fc^2^)/3'
_refine_ls_weighting_scheme calc
_refine_ls_wR_factor_gt 0.0954
_refine_ls_wR_factor_ref 0.0985
_reflns_Friedel_coverage 0.000
_reflns_number_gt 2776
_reflns_number_total 3069
_reflns_threshold_expression 'I > 2\s(I)'
_cod_data_source_file cg5b00906_si_002.cif
_cod_data_source_block 6(hjc111s)
_cod_original_cell_volume 1498.2(3)
_cod_database_code 4516396
_shelxl_version_number 2014/6
_shelx_space_group_comment
;
The symmetry employed for this shelxl refinement is uniquely defined
by the following loop, which should always be used as a source of
symmetry information in preference to the above space-group names.
They are only intended as comments.
;
_shelx_estimated_absorpt_t_max 0.981
_shelx_estimated_absorpt_t_min 0.956
_olex2_refinement_description
;
1. Fixed Uiso
 At 1.2 times of:
  All C(H) groups, All C(H,H) groups
 At 1.5 times of:
  All C(H,H,H) groups
2.a Ternary CH refined with riding coordinates:
 C2(H2), C3(H3), C6(H6), C7(H7)
2.b Secondary CH2 refined with riding coordinates:
 C1(H1A,H1B)
2.c Aromatic/amide H refined with riding coordinates:
 C10(H10), C11(H11), C12(H12), C13(H13), C16(H16), C17(H17), C18(H18), C19(H19)
2.d Idealised Me refined as rotating group:
 C20(H20A,H20B,H20C)
;
_olex2_submission_special_instructions 'No special instructions were received'

loop_
_space_group_symop_operation_xyz
'x, y, z'
'-x+1/2, y+1/2, -z+1/2'
'-x, -y, -z'
'x-1/2, -y-1/2, z-1/2'

loop_
_atom_site_label
_atom_site_type_symbol
_atom_site_fract_x
_atom_site_fract_y
_atom_site_fract_z
_atom_site_U_iso_or_equiv
_atom_site_adp_type
_atom_site_occupancy
_atom_site_site_symmetry_order
_atom_site_calc_flag
_atom_site_refinement_flags_posn
O1 O 0.21430(8) 0.61185(13) 0.22261(5) 0.0246(2) Uani 1 1 d .
O2 O 0.54328(8) 0.88752(12) 0.13111(5) 0.0222(2) Uani 1 1 d .
N1 N 0.39748(9) 0.72876(13) 0.18792(6) 0.0171(2) Uani 1 1 d .
C1 C 0.14689(12) 0.97578(16) 0.02395(7) 0.0197(3) Uani 1 1 d .
H1A H 0.1046 0.9648 -0.0271 0.024 Uiso 1 1 calc R
H1B H 0.1243 1.0865 0.0465 0.024 Uiso 1 1 calc R
C2 C 0.12391(11) 0.81843(16) 0.07395(7) 0.0172(3) Uani 1 1 d .
H2 H 0.0350 0.7942 0.0819 0.021 Uiso 1 1 calc R
C3 C 0.21069(11) 0.87019(16) 0.14489(7) 0.0178(3) Uani 1 1 d .
H3 H 0.1668 0.9505 0.1771 0.021 Uiso 1 1 calc R
C4 C 0.26746(11) 0.72163(16) 0.18993(6) 0.0182(3) Uani 1 1 d .
C5 C 0.43596(12) 0.86177(16) 0.14311(7) 0.0175(3) Uani 1 1 d .
C6 C 0.32170(12) 0.96124(16) 0.11312(7) 0.0182(3) Uani 1 1 d .
H6 H 0.3275 1.0843 0.1296 0.022 Uiso 1 1 calc R
C7 C 0.28976(11) 0.94861(16) 0.02670(7) 0.0173(3) Uani 1 1 d .
H7 H 0.3357 1.0296 -0.0041 0.021 Uiso 1 1 calc R
C8 C 0.29227(11) 0.76024(16) 0.00472(6) 0.0163(3) Uani 1 1 d .
C9 C 0.19039(11) 0.68019(16) 0.03362(6) 0.0166(3) Uani 1 1 d .
C10 C 0.16813(12) 0.50594(17) 0.02328(7) 0.0199(3) Uani 1 1 d .
H10 H 0.1012 0.4506 0.0446 0.024 Uiso 1 1 calc R
C11 C 0.24725(13) 0.41351(17) -0.01957(7) 0.0228(3) Uani 1 1 d .
H11 H 0.2321 0.2945 -0.0289 0.027 Uiso 1 1 calc R
C12 C 0.34746(13) 0.49291(17) -0.04868(7) 0.0226(3) Uani 1 1 d .
H12 H 0.3997 0.4276 -0.0777 0.027 Uiso 1 1 calc R
C13 C 0.37253(12) 0.66767(17) -0.03583(7) 0.0198(3) Uani 1 1 d .
H13 H 0.4426 0.7214 -0.0544 0.024 Uiso 1 1 calc R
C14 C 0.48241(11) 0.60417(17) 0.22397(7) 0.0180(3) Uani 1 1 d .
C15 C 0.56828(12) 0.65584(17) 0.28285(7) 0.0199(3) Uani 1 1 d .
C16 C 0.65177(12) 0.53032(18) 0.31338(7) 0.0224(3) Uani 1 1 d .
H16 H 0.7131 0.5616 0.3524 0.027 Uiso 1 1 calc R
C17 C 0.64687(13) 0.36153(18) 0.28785(7) 0.0249(3) Uani 1 1 d .
H17 H 0.7045 0.2789 0.3095 0.030 Uiso 1 1 calc R
C18 C 0.55788(13) 0.31269(18) 0.23075(7) 0.0243(3) Uani 1 1 d .
H18 H 0.5532 0.1966 0.2140 0.029 Uiso 1 1 calc R
C19 C 0.47608(12) 0.43533(17) 0.19859(7) 0.0210(3) Uani 1 1 d .
H19 H 0.4156 0.4037 0.1591 0.025 Uiso 1 1 calc R
C20 C 0.57292(13) 0.83762(18) 0.31225(8) 0.0257(3) Uani 1 1 d .
H20A H 0.6109 0.8380 0.3639 0.039 Uiso 1 1 calc GR
H20B H 0.4881 0.8841 0.3105 0.039 Uiso 1 1 calc GR
H20C H 0.6228 0.9092 0.2815 0.039 Uiso 1 1 calc GR

loop_
_atom_site_aniso_label
_atom_site_aniso_U_11
_atom_site_aniso_U_22
_atom_site_aniso_U_33
_atom_site_aniso_U_23
_atom_site_aniso_U_13
_atom_site_aniso_U_12
O1 0.0198(5) 0.0313(5) 0.0232(5) 0.0094(4) 0.0044(4) -0.0009(4)
O2 0.0184(5) 0.0244(5) 0.0238(5) 0.0009(4) 0.0023(4) -0.0037(4)
N1 0.0162(5) 0.0199(5) 0.0152(5) 0.0003(4) 0.0016(4) -0.0002(4)
C1 0.0196(6) 0.0197(6) 0.0200(6) 0.0031(5) 0.0033(5) 0.0041(5)
C2 0.0152(6) 0.0193(6) 0.0172(6) 0.0015(5) 0.0017(5) 0.0023(5)
C3 0.0183(6) 0.0186(6) 0.0169(6) -0.0014(5) 0.0042(5) 0.0021(5)
C4 0.0182(6) 0.0232(6) 0.0134(5) -0.0019(5) 0.0025(5) 0.0003(5)
C5 0.0206(6) 0.0174(6) 0.0146(5) -0.0038(5) 0.0010(5) -0.0024(5)
C6 0.0206(6) 0.0161(6) 0.0182(6) -0.0012(5) 0.0035(5) -0.0003(5)
C7 0.0182(6) 0.0163(6) 0.0176(6) 0.0028(5) 0.0027(5) 0.0023(5)
C8 0.0172(6) 0.0183(6) 0.0130(5) 0.0018(4) -0.0007(4) 0.0018(5)
C9 0.0157(6) 0.0213(6) 0.0122(5) 0.0013(5) -0.0010(4) 0.0023(5)
C10 0.0198(6) 0.0207(6) 0.0190(6) 0.0031(5) 0.0002(5) -0.0008(5)
C11 0.0290(7) 0.0160(6) 0.0228(6) 0.0007(5) -0.0010(5) 0.0020(5)
C12 0.0251(7) 0.0232(7) 0.0199(6) -0.0012(5) 0.0038(5) 0.0079(5)
C13 0.0184(6) 0.0242(6) 0.0169(6) 0.0018(5) 0.0028(5) 0.0028(5)
C14 0.0150(6) 0.0238(6) 0.0157(6) 0.0033(5) 0.0041(5) 0.0005(5)
C15 0.0182(6) 0.0260(7) 0.0162(6) 0.0003(5) 0.0047(5) -0.0007(5)
C16 0.0176(6) 0.0317(7) 0.0179(6) 0.0025(5) 0.0019(5) 0.0005(5)
C17 0.0231(7) 0.0277(7) 0.0245(7) 0.0074(5) 0.0059(5) 0.0054(5)
C18 0.0270(7) 0.0206(6) 0.0262(7) 0.0010(5) 0.0076(5) 0.0002(5)
C19 0.0195(6) 0.0236(6) 0.0205(6) 0.0015(5) 0.0044(5) -0.0019(5)
C20 0.0255(7) 0.0286(7) 0.0223(6) -0.0038(5) -0.0021(5) 0.0014(6)

loop_
_atom_type_symbol
_atom_type_description
_atom_type_scat_dispersion_real
_atom_type_scat_dispersion_imag
_atom_type_scat_source
C C 0.0033 0.0016 'International Tables Vol C Tables 4.2.6.8 and 6.1.1.4'
H H 0.0000 0.0000 'International Tables Vol C Tables 4.2.6.8 and 6.1.1.4'
N N 0.0061 0.0033 'International Tables Vol C Tables 4.2.6.8 and 6.1.1.4'
O O 0.0106 0.0060 'International Tables Vol C Tables 4.2.6.8 and 6.1.1.4'

loop_
_geom_angle_atom_site_label_1
_geom_angle_atom_site_label_2
_geom_angle_atom_site_label_3
_geom_angle
C4 N1 C14 123.60(10)
C5 N1 C4 113.25(10)
C5 N1 C14 123.01(10)
H1A C1 H1B 110.2
C2 C1 H1A 112.7
C2 C1 H1B 112.7
C7 C1 H1A 112.7
C7 C1 H1B 112.7
C7 C1 C2 94.98(9)
C1 C2 H2 116.0
C1 C2 C3 99.00(10)
C3 C2 H2 116.0
C9 C2 C1 99.82(9)
C9 C2 H2 116.0
C9 C2 C3 107.51(9)
C2 C3 H3 110.8
C4 C3 C2 115.16(10)
C4 C3 H3 110.8
C4 C3 C6 105.08(10)
C6 C3 C2 103.84(9)
C6 C3 H3 110.8
O1 C4 N1 123.97(11)
O1 C4 C3 127.89(11)
N1 C4 C3 108.14(10)
O2 C5 N1 124.37(12)
O2 C5 C6 127.68(11)
N1 C5 C6 107.94(10)
C3 C6 H6 110.9
C3 C6 C7 103.55(10)
C5 C6 C3 105.52(10)
C5 C6 H6 110.9
C5 C6 C7 114.80(10)
C7 C6 H6 110.9
C1 C7 C6 98.51(9)
C1 C7 H7 116.0
C6 C7 H7 116.0
C8 C7 C1 99.49(10)
C8 C7 C6 108.21(9)
C8 C7 H7 116.0
C9 C8 C7 107.23(10)
C13 C8 C7 131.74(12)
C13 C8 C9 121.03(12)
C8 C9 C2 106.65(11)
C10 C9 C2 132.37(11)
C10 C9 C8 120.97(11)
C9 C10 H10 121.0
C9 C10 C11 117.92(12)
C11 C10 H10 121.0
C10 C11 H11 119.5
C12 C11 C10 121.10(12)
C12 C11 H11 119.5
C11 C12 H12 119.6
C11 C12 C13 120.87(12)
C13 C12 H12 119.6
C8 C13 C12 118.04(12)
C8 C13 H13 121.0
C12 C13 H13 121.0
C15 C14 N1 119.70(11)
C19 C14 N1 118.37(11)
C19 C14 C15 121.94(12)
C14 C15 C16 116.89(12)
C14 C15 C20 122.19(12)
C16 C15 C20 120.91(11)
C15 C16 H16 119.3
C17 C16 C15 121.50(12)
C17 C16 H16 119.3
C16 C17 H17 119.9
C16 C17 C18 120.28(12)
C18 C17 H17 119.9
C17 C18 H18 120.4
C19 C18 C17 119.27(13)
C19 C18 H18 120.4
C14 C19 H19 120.0
C18 C19 C14 120.07(12)
C18 C19 H19 120.0
C15 C20 H20A 109.5
C15 C20 H20B 109.5
C15 C20 H20C 109.5
H20A C20 H20B 109.5
H20A C20 H20C 109.5
H20B C20 H20C 109.5

loop_
_geom_bond_atom_site_label_1
_geom_bond_atom_site_label_2
_geom_bond_distance
O1 C4 1.2095(16)
O2 C5 1.2125(16)
N1 C4 1.4057(16)
N1 C5 1.3966(16)
N1 C14 1.4425(16)
C1 H1A 0.9900
C1 H1B 0.9900
C1 C2 1.5505(17)
C1 C7 1.5497(17)
C2 H2 1.0000
C2 C3 1.5627(16)
C2 C9 1.5126(17)
C3 H3 1.0000
C3 C4 1.5056(17)
C3 C6 1.5444(17)
C5 C6 1.5090(17)
C6 H6 1.0000
C6 C7 1.5650(17)
C7 H7 1.0000
C7 C8 1.5148(17)
C8 C9 1.4030(17)
C8 C13 1.3840(18)
C9 C10 1.3824(18)
C10 H10 0.9500
C10 C11 1.3998(19)
C11 H11 0.9500
C11 C12 1.388(2)
C12 H12 0.9500
C12 C13 1.3974(19)
C13 H13 0.9500
C14 C15 1.3985(17)
C14 C19 1.3867(18)
C15 C16 1.4023(18)
C15 C20 1.5054(19)
C16 H16 0.9500
C16 C17 1.387(2)
C17 H17 0.9500
C17 C18 1.391(2)
C18 H18 0.9500
C18 C19 1.3860(19)
C19 H19 0.9500
C20 H20A 0.9800
C20 H20B 0.9800
C20 H20C 0.9800

loop_
_geom_torsion_atom_site_label_1
_geom_torsion_atom_site_label_2
_geom_torsion_atom_site_label_3
_geom_torsion_atom_site_label_4
_geom_torsion
O2 C5 C6 C3 178.71(12)
O2 C5 C6 C7 65.38(16)
N1 C5 C6 C3 -0.54(12)
N1 C5 C6 C7 -113.88(11)
N1 C14 C15 C16 -177.32(11)
N1 C14 C15 C20 2.10(18)
N1 C14 C19 C18 178.63(11)
C1 C2 C3 C4 -149.46(10)
C1 C2 C3 C6 -35.15(11)
C1 C2 C9 C8 33.64(11)
C1 C2 C9 C10 -147.19(13)
C1 C7 C8 C9 -33.44(11)
C1 C7 C8 C13 146.24(13)
C2 C1 C7 C6 -58.91(10)
C2 C1 C7 C8 51.30(10)
C2 C3 C4 O1 -63.53(17)
C2 C3 C4 N1 116.04(11)
C2 C3 C6 C5 -122.46(10)
C2 C3 C6 C7 -1.49(12)
C2 C9 C10 C11 178.26(12)
C3 C2 C9 C8 -69.14(12)
C3 C2 C9 C10 110.04(14)
C3 C6 C7 C1 37.58(11)
C3 C6 C7 C8 -65.41(12)
C4 N1 C5 O2 -177.06(11)
C4 N1 C5 C6 2.23(13)
C4 N1 C14 C15 -115.13(13)
C4 N1 C14 C19 65.00(16)
C4 C3 C6 C5 -1.14(12)
C4 C3 C6 C7 119.84(10)
C5 N1 C4 O1 176.58(11)
C5 N1 C4 C3 -3.00(14)
C5 N1 C14 C15 69.52(15)
C5 N1 C14 C19 -110.35(14)
C5 C6 C7 C1 152.07(10)
C5 C6 C7 C8 49.08(14)
C6 C3 C4 O1 -177.12(12)
C6 C3 C4 N1 2.44(13)
C6 C7 C8 C9 68.86(12)
C6 C7 C8 C13 -111.46(14)
C7 C1 C2 C3 58.05(10)
C7 C1 C2 C9 -51.61(10)
C7 C8 C9 C2 -0.11(12)
C7 C8 C9 C10 -179.40(11)
C7 C8 C13 C12 -178.16(12)
C8 C9 C10 C11 -2.66(17)
C9 C2 C3 C4 -46.10(13)
C9 C2 C3 C6 68.21(12)
C9 C8 C13 C12 1.48(18)
C9 C10 C11 C12 2.14(18)
C10 C11 C12 C13 0.20(19)
C11 C12 C13 C8 -2.01(18)
C13 C8 C9 C2 -179.83(10)
C13 C8 C9 C10 0.88(18)
C14 N1 C4 O1 0.82(19)
C14 N1 C4 C3 -178.76(10)
C14 N1 C5 O2 -1.27(18)
C14 N1 C5 C6 178.02(10)
C14 C15 C16 C17 -1.91(19)
C15 C14 C19 C18 -1.24(19)
C15 C16 C17 C18 0.0(2)
C16 C17 C18 C19 1.4(2)
C17 C18 C19 C14 -0.8(2)
C19 C14 C15 C16 2.55(18)
C19 C14 C15 C20 -178.03(12)
C20 C15 C16 C17 178.66(12)
